data_1514742
loop_
_publ_author_name
'Armstrong, David R.'
'Baillie, Sharon E.'
'Blair, Victoria L.'
'Chabloz, Nicolas G.'
'Diez, Josefina'
'Garcia-Alvarez, Joaquin'
'Kennedy, Alan R.'
'Robertson, Stuart D.'
'Hevia, Eva'

_publ_section_title
;
 Alkali-metal-mediated zincation (AMMZn) meets N-heterocyclic carbene
 (NHC) chemistry: Zn--H exchange reactions and structural authentication
 of a dinuclear Au(i) complex with a NHC anion
;
_journal_issue 11
_journal_name_full 'Chemical Science'
_journal_page_first 4259
_journal_paper_doi 10.1039/c3sc52101j
_journal_volume 4
_journal_year 2013
_chemical_compound_source synthesis
_chemical_formula_moiety 'C45 H50 Au2 Cl N2 P'
_chemical_formula_sum 'C45 H50 Au2 Cl N2 P'
_chemical_formula_weight 1079.22
_chemical_name_systematic
;
?
;
_space_group_IT_number 2
_symmetry_cell_setting triclinic
_symmetry_Int_Tables_number 2
_symmetry_space_group_name_Hall '-P 1'
_symmetry_space_group_name_H-M 'P -1'
_atom_sites_solution_hydrogens geom
_atom_sites_solution_primary direct
_atom_sites_solution_secondary difmap
_audit_creation_method
;
CrysAlisPro, Oxford Diffraction Ltd.,
Version 1.171.35.19 (release 27-10-2011 CrysAlis171 .NET)
(compiled Oct 27 2011,15:02:11)
;
_cell_angle_alpha 68.109(2)
_cell_angle_beta 81.380(2)
_cell_angle_gamma 86.270(2)
_cell_formula_units_Z 2
_cell_length_a 9.2833(3)
_cell_length_b 14.4759(3)
_cell_length_c 16.9188(4)
_cell_measurement_reflns_used 24916
_cell_measurement_temperature 150.0(1)
_cell_measurement_theta_max 74.4603
_cell_measurement_theta_min 2.8387
_cell_volume 2085.74(10)
_computing_cell_refinement
;
CrysAlisPro, Agilent Technologies,
Version 1.171.35.19 (release 27-10-2011 CrysAlis171 .NET)
(compiled Oct 27 2011,15:02:11)
;
_computing_data_collection
;
CrysAlisPro, Agilent Technologies,
Version 1.171.35.19 (release 27-10-2011 CrysAlis171 .NET)
(compiled Oct 27 2011,15:02:11)
;
_computing_data_reduction
;
CrysAlisPro, Agilent Technologies,
Version 1.171.35.19 (release 27-10-2011 CrysAlis171 .NET)
(compiled Oct 27 2011,15:02:11)
;
_computing_molecular_graphics 'PLATON (Spek, 2007)'
_computing_publication_material 'WinGX publication routines (Farrugia, 1999)'
_computing_structure_refinement 'SHELXL-97 (Sheldrick, 1997)'
_computing_structure_solution 'DIRDIF-99 (Beurskens, 1999)'
_diffrn_ambient_temperature 150.0(1)
_diffrn_detector_area_resol_mean 8.2640
_diffrn_measured_fraction_theta_full 0.978
_diffrn_measured_fraction_theta_max 0.978
_diffrn_measurement_device
;
165 mm Onyx CCD detector in \k-geometry diffractometer
;
_diffrn_measurement_device_type 'Xcalibur, Onyx, Nova'
_diffrn_measurement_method '\w scans'
_diffrn_radiation_monochromator mirror
_diffrn_radiation_source 'Nova (Cu) X-ray Source'
_diffrn_radiation_type 'Cu K\a'
_diffrn_radiation_wavelength 1.5418
_diffrn_reflns_av_R_equivalents 0.0487
_diffrn_reflns_av_sigmaI/netI 0.0290
_diffrn_reflns_limit_h_max 10
_diffrn_reflns_limit_h_min -11
_diffrn_reflns_limit_k_max 18
_diffrn_reflns_limit_k_min -18
_diffrn_reflns_limit_l_max 21
_diffrn_reflns_limit_l_min -21
_diffrn_reflns_number 46765
_diffrn_reflns_theta_full 74.63
_diffrn_reflns_theta_max 74.63
_diffrn_reflns_theta_min 2.84
_exptl_absorpt_coefficient_mu 14.225
_exptl_absorpt_correction_T_max 1.00000
_exptl_absorpt_correction_T_min 0.41541
_exptl_absorpt_correction_type multi-scan
_exptl_absorpt_process_details
;
CrysAlisPro, Agilent Technologies,
Version 1.171.35.19 (release 27-10-2011 CrysAlis171 .NET)
(compiled Oct 27 2011,15:02:11)
Empirical absorption correction using spherical harmonics,
implemented in SCALE3 ABSPACK scaling algorithm.
;
_exptl_crystal_colour colorless
_exptl_crystal_density_diffrn 1.718
_exptl_crystal_density_method 'not measured'
_exptl_crystal_description prism
_exptl_crystal_F_000 1048
_exptl_crystal_size_max 0.1540
_exptl_crystal_size_mid 0.0832
_exptl_crystal_size_min 0.0195
_refine_diff_density_max 1.418
_refine_diff_density_min -1.759
_refine_diff_density_rms 0.126
_refine_ls_extinction_method none
_refine_ls_goodness_of_fit_ref 1.051
_refine_ls_hydrogen_treatment constr
_refine_ls_matrix_type full
_refine_ls_number_parameters 468
_refine_ls_number_reflns 8371
_refine_ls_number_restraints 0
_refine_ls_restrained_S_all 1.051
_refine_ls_R_factor_all 0.0382
_refine_ls_R_factor_gt 0.0311
_refine_ls_shift/su_max 0.001
_refine_ls_shift/su_mean 0.000
_refine_ls_structure_factor_coef Fsqd
_refine_ls_weighting_details 'calc w=1/[\s^2^(Fo^2^)+(0.0317P)^2^+8.8668P] where P=(Fo^2^+2Fc^2^)/3'
_refine_ls_weighting_scheme calc
_refine_ls_wR_factor_gt 0.0764
_refine_ls_wR_factor_ref 0.0804
_reflns_number_gt 7267
_reflns_number_total 8371
_reflns_threshold_expression I>2\s(I)
_cod_data_source_file c3sc52101j.txt
_cod_data_source_block jg_au
_cod_original_cell_volume 2085.74(9)
_cod_database_code 1514742

loop_
_symmetry_equiv_pos_as_xyz
'x, y, z'
'-x, -y, -z'

loop_
_atom_site_label
_atom_site_type_symbol
_atom_site_fract_x
_atom_site_fract_y
_atom_site_fract_z
_atom_site_U_iso_or_equiv
_atom_site_adp_type
_atom_site_occupancy
_atom_site_symmetry_multiplicity
_atom_site_calc_flag
_atom_site_refinement_flags
C11 C 0.7433(10) 0.1024(5) 0.0077(5) 0.065(2) Uani 1 1 d .
H11A H 0.8032 0.0639 -0.0202 0.098 Uiso 1 1 calc R
H11B H 0.6562 0.0663 0.0382 0.098 Uiso 1 1 calc R
H11C H 0.7959 0.1146 0.0475 0.098 Uiso 1 1 calc R
C1 C 0.3047(6) 0.1954(4) -0.1859(3) 0.0273(10) Uani 1 1 d .
C5 C 0.5946(6) 0.2591(4) -0.0178(3) 0.0318(11) Uani 1 1 d .
C34 C 0.2070(6) -0.0706(4) -0.3137(4) 0.0348(12) Uani 1 1 d .
C20 C 0.4886(6) 0.3426(4) -0.4707(3) 0.0365(12) Uani 1 1 d .
H20 H 0.5589 0.3221 -0.5061 0.044 Uiso 1 1 calc R
C43 C 0.0456(7) 0.2389(4) -0.5756(4) 0.0404(13) Uani 1 1 d .
H43 H 0.0397 0.2804 -0.6322 0.048 Uiso 1 1 calc R
C21 C 0.4854(6) 0.2982(4) -0.3823(3) 0.0292(11) Uani 1 1 d .
C45 C 0.1522(7) 0.1969(5) -0.4462(4) 0.0423(14) Uani 1 1 d .
H45 H 0.2163 0.2119 -0.4155 0.051 Uiso 1 1 calc R
C32 C -0.2863(7) -0.1318(4) -0.2340(4) 0.0424(14) Uani 1 1 d .
H32 H -0.3250 -0.1808 -0.2476 0.051 Uiso 1 1 calc R
C42 C -0.0416(7) 0.1571(4) -0.5375(4) 0.0372(12) Uani 1 1 d .
H42 H -0.1087 0.1445 -0.5678 0.045 Uiso 1 1 calc R
C10 C 0.7031(6) 0.2015(5) -0.0595(4) 0.0386(13) Uani 1 1 d .
H10 H 0.6557 0.1869 -0.1015 0.046 Uiso 1 1 calc R
C17 C 0.2740(6) 0.4036(4) -0.3659(3) 0.0308(11) Uani 1 1 d .
C35 C 0.1904(8) -0.1682(4) -0.2562(4) 0.0433(14) Uani 1 1 d .
H35 H 0.1173 -0.1836 -0.2094 0.052 Uiso 1 1 calc R
C22 C 0.1553(6) 0.4372(4) -0.3104(4) 0.0380(13) Uani 1 1 d .
H22 H 0.1586 0.3931 -0.2505 0.046 Uiso 1 1 calc R
C25 C 0.5985(6) 0.2207(4) -0.3439(4) 0.0344(12) Uani 1 1 d .
H25 H 0.5715 0.1943 -0.2813 0.041 Uiso 1 1 calc R
C40 C 0.0682(6) 0.1127(4) -0.4080(3) 0.0296(11) Uani 1 1 d .
C8 C 0.3961(7) 0.3635(4) 0.0612(3) 0.0366(12) Uani 1 1 d .
H8 H 0.3313 0.3979 0.0881 0.044 Uiso 1 1 calc R
C44 C 0.1415(8) 0.2597(5) -0.5305(4) 0.0500(16) Uani 1 1 d .
H44 H 0.1996 0.3159 -0.5563 0.060 Uiso 1 1 calc R
C19 C 0.3916(7) 0.4156(4) -0.5072(4) 0.0388(13) Uani 1 1 d .
H19 H 0.3983 0.4454 -0.5667 0.047 Uiso 1 1 calc R
C2 C 0.3327(6) 0.1834(4) -0.1059(3) 0.0310(11) Uani 1 1 d .
H2 H 0.3022 0.1301 -0.0556 0.037 Uiso 1 1 calc R
C9 C 0.3520(6) 0.3351(4) -0.0018(3) 0.0314(11) Uani 1 1 d .
C14 C 0.0857(7) 0.3147(5) 0.0529(4) 0.0481(15) Uani 1 1 d .
H14A H 0.0954 0.2435 0.0746 0.072 Uiso 1 1 calc R
H14B H -0.0098 0.3333 0.0366 0.072 Uiso 1 1 calc R
H14C H 0.0995 0.3392 0.0967 0.072 Uiso 1 1 calc R
C6 C 0.6319(6) 0.2892(5) 0.0459(4) 0.0379(13) Uani 1 1 d .
H6 H 0.7239 0.2738 0.0630 0.045 Uiso 1 1 calc R
C33 C -0.1470(7) -0.0973(4) -0.2690(4) 0.0383(13) Uani 1 1 d .
H33 H -0.0923 -0.1230 -0.3069 0.046 Uiso 1 1 calc R
C16 C 0.3776(6) 0.3313(4) -0.3316(3) 0.0271(10) Uani 1 1 d .
C41 C -0.0306(6) 0.0929(4) -0.4542(3) 0.0334(12) Uani 1 1 d .
H41 H -0.0889 0.0367 -0.4290 0.040 Uiso 1 1 calc R
C13 C 0.2005(6) 0.3597(4) -0.0257(4) 0.0354(12) Uani 1 1 d .
H13 H 0.1887 0.3297 -0.0675 0.042 Uiso 1 1 calc R
C7 C 0.5342(7) 0.3415(5) 0.0839(4) 0.0442(14) Uani 1 1 d .
H7 H 0.5620 0.3621 0.1253 0.053 Uiso 1 1 calc R
C30 C -0.3096(8) -0.0205(5) -0.1561(4) 0.0524(17) Uani 1 1 d .
H30 H -0.3644 0.0050 -0.1180 0.063 Uiso 1 1 calc R
C18 C 0.2828(7) 0.4452(4) -0.4551(4) 0.0380(13) Uani 1 1 d .
H18 H 0.2151 0.4934 -0.4803 0.046 Uiso 1 1 calc R
C4 C 0.4556(6) 0.2844(4) -0.0409(3) 0.0283(11) Uani 1 1 d .
C15 C 0.1784(8) 0.4721(5) -0.0684(5) 0.0514(16) Uani 1 1 d .
H15A H 0.1831 0.5030 -0.0275 0.077 Uiso 1 1 calc R
H15B H 0.0848 0.4854 -0.0882 0.077 Uiso 1 1 calc R
H15C H 0.2533 0.4986 -0.1163 0.077 Uiso 1 1 calc R
C12 C 0.8371(8) 0.2628(6) -0.1071(5) 0.0595(19) Uani 1 1 d .
H12A H 0.8083 0.3247 -0.1484 0.089 Uiso 1 1 calc R
H12B H 0.9002 0.2267 -0.1361 0.089 Uiso 1 1 calc R
H12C H 0.8878 0.2758 -0.0669 0.089 Uiso 1 1 calc R
C39 C 0.3188(7) -0.0488(5) -0.3814(4) 0.0447(14) Uani 1 1 d .
H39 H 0.3308 0.0161 -0.4210 0.054 Uiso 1 1 calc R
C36 C 0.2808(9) -0.2423(5) -0.2678(5) 0.0551(18) Uani 1 1 d .
H36 H 0.2653 -0.3078 -0.2304 0.066 Uiso 1 1 calc R
C29 C -0.1693(7) 0.0128(5) -0.1912(4) 0.0450(15) Uani 1 1 d .
H29 H -0.1300 0.0605 -0.1762 0.054 Uiso 1 1 calc R
C23 C 0.1836(9) 0.5424(5) -0.3177(5) 0.0575(18) Uani 1 1 d .
H23A H 0.2766 0.5446 -0.3001 0.086 Uiso 1 1 calc R
H23B H 0.1086 0.5622 -0.2814 0.086 Uiso 1 1 calc R
H23C H 0.1835 0.5871 -0.3763 0.086 Uiso 1 1 calc R
C3 C 0.4409(5) 0.3275(4) -0.1934(3) 0.0258(10) Uani 1 1 d .
C27 C 0.7486(7) 0.2676(5) -0.3634(5) 0.0519(17) Uani 1 1 d .
H27A H 0.7779 0.2939 -0.4245 0.078 Uiso 1 1 calc R
H27B H 0.8179 0.2180 -0.3364 0.078 Uiso 1 1 calc R
H27C H 0.7444 0.3204 -0.3417 0.078 Uiso 1 1 calc R
C26 C 0.6003(7) 0.1336(5) -0.3749(5) 0.0478(15) Uani 1 1 d .
H26A H 0.5050 0.1050 -0.3607 0.072 Uiso 1 1 calc R
H26B H 0.6691 0.0839 -0.3473 0.072 Uiso 1 1 calc R
H26C H 0.6280 0.1572 -0.4361 0.072 Uiso 1 1 calc R
C31 C -0.3678(8) -0.0920(5) -0.1779(4) 0.0530(17) Uani 1 1 d .
H31 H -0.4625 -0.1137 -0.1549 0.064 Uiso 1 1 calc R
C28 C -0.0866(6) -0.0241(4) -0.2486(3) 0.0332(11) Uani 1 1 d .
C37 C 0.3938(9) -0.2206(5) -0.3342(5) 0.059(2) Uani 1 1 d .
H37 H 0.4564 -0.2707 -0.3411 0.071 Uiso 1 1 calc R
C38 C 0.4129(8) -0.1233(6) -0.3903(5) 0.0570(18) Uani 1 1 d .
H38 H 0.4902 -0.1077 -0.4348 0.068 Uiso 1 1 calc R
C24 C 0.0047(8) 0.4284(7) -0.3324(6) 0.067(2) Uani 1 1 d .
H24A H 0.0012 0.4665 -0.3922 0.101 Uiso 1 1 calc R
H24B H -0.0675 0.4533 -0.2982 0.101 Uiso 1 1 calc R
H24C H -0.0144 0.3598 -0.3206 0.101 Uiso 1 1 calc R
Au1 Au 0.19867(3) 0.114786(16) -0.233917(14) 0.03270(7) Uani 1 1 d .
Au2 Au 0.55261(2) 0.451513(14) -0.230448(12) 0.02633(6) Uani 1 1 d .
N1 N 0.4140(5) 0.2632(3) -0.1111(3) 0.0274(9) Uani 1 1 d .
N2 N 0.3743(4) 0.2867(3) -0.2388(3) 0.0246(8) Uani 1 1 d .
P1 P 0.09081(15) 0.02998(10) -0.29920(8) 0.0300(3) Uani 1 1 d .
Cl1 Cl 0.68488(16) 0.59201(10) -0.26418(9) 0.0392(3) Uani 1 1 d .

loop_
_atom_site_aniso_label
_atom_site_aniso_U_11
_atom_site_aniso_U_22
_atom_site_aniso_U_33
_atom_site_aniso_U_23
_atom_site_aniso_U_13
_atom_site_aniso_U_12
C11 0.082(6) 0.053(4) 0.053(4) -0.015(3) -0.003(4) 0.023(4)
C1 0.026(3) 0.029(2) 0.030(2) -0.013(2) -0.007(2) 0.000(2)
C5 0.030(3) 0.034(3) 0.029(3) -0.009(2) -0.001(2) -0.004(2)
C34 0.034(3) 0.037(3) 0.041(3) -0.021(2) -0.015(2) 0.005(2)
C20 0.035(3) 0.043(3) 0.033(3) -0.017(2) 0.003(2) -0.006(3)
C43 0.051(4) 0.034(3) 0.032(3) -0.005(2) -0.010(3) 0.003(3)
C21 0.023(3) 0.032(3) 0.031(3) -0.011(2) -0.001(2) -0.003(2)
C45 0.043(4) 0.044(3) 0.039(3) -0.011(3) -0.012(3) -0.009(3)
C32 0.040(4) 0.039(3) 0.043(3) -0.009(3) -0.003(3) -0.014(3)
C42 0.035(3) 0.046(3) 0.035(3) -0.019(2) -0.009(2) 0.003(3)
C10 0.030(3) 0.049(3) 0.040(3) -0.021(3) -0.005(2) 0.005(3)
C17 0.027(3) 0.025(2) 0.038(3) -0.008(2) -0.008(2) -0.002(2)
C35 0.050(4) 0.039(3) 0.039(3) -0.011(2) -0.015(3) 0.007(3)
C22 0.030(3) 0.038(3) 0.042(3) -0.011(2) -0.008(2) 0.011(2)
C25 0.029(3) 0.036(3) 0.039(3) -0.017(2) -0.002(2) 0.005(2)
C40 0.029(3) 0.028(2) 0.031(3) -0.011(2) -0.002(2) 0.003(2)
C8 0.042(3) 0.039(3) 0.032(3) -0.018(2) -0.003(2) -0.001(2)
C44 0.063(5) 0.043(3) 0.039(3) -0.005(3) -0.008(3) -0.018(3)
C19 0.045(4) 0.039(3) 0.028(3) -0.007(2) -0.005(2) -0.010(3)
C2 0.029(3) 0.032(3) 0.030(3) -0.009(2) -0.002(2) 0.001(2)
C9 0.031(3) 0.034(3) 0.028(3) -0.010(2) -0.004(2) -0.002(2)
C14 0.035(4) 0.053(4) 0.050(4) -0.012(3) -0.002(3) -0.004(3)
C6 0.028(3) 0.052(3) 0.035(3) -0.016(3) -0.008(2) -0.004(3)
C33 0.043(4) 0.036(3) 0.033(3) -0.010(2) -0.004(2) -0.003(3)
C16 0.027(3) 0.028(2) 0.025(2) -0.0089(19) -0.006(2) 0.001(2)
C41 0.031(3) 0.036(3) 0.036(3) -0.017(2) -0.004(2) 0.004(2)
C13 0.033(3) 0.038(3) 0.038(3) -0.018(2) -0.007(2) 0.006(2)
C7 0.048(4) 0.055(4) 0.036(3) -0.024(3) -0.006(3) -0.007(3)
C30 0.055(4) 0.056(4) 0.042(3) -0.019(3) 0.012(3) -0.008(3)
C18 0.034(3) 0.034(3) 0.039(3) -0.004(2) -0.012(2) -0.002(2)
C4 0.032(3) 0.026(2) 0.026(2) -0.0086(19) -0.004(2) -0.003(2)
C15 0.046(4) 0.042(3) 0.060(4) -0.012(3) -0.007(3) 0.009(3)
C12 0.038(4) 0.070(5) 0.062(4) -0.023(4) 0.014(3) 0.001(3)
C39 0.033(3) 0.046(3) 0.058(4) -0.023(3) -0.004(3) 0.000(3)
C36 0.069(5) 0.042(3) 0.057(4) -0.015(3) -0.032(4) 0.016(3)
C29 0.049(4) 0.048(3) 0.040(3) -0.021(3) 0.004(3) -0.009(3)
C23 0.058(5) 0.051(4) 0.066(4) -0.027(3) -0.008(4) 0.015(3)
C3 0.018(2) 0.029(2) 0.031(2) -0.013(2) -0.0013(19) 0.0016(19)
C27 0.031(4) 0.055(4) 0.078(5) -0.033(4) -0.014(3) 0.008(3)
C26 0.037(4) 0.044(3) 0.066(4) -0.026(3) -0.006(3) 0.009(3)
C31 0.043(4) 0.055(4) 0.048(4) -0.009(3) 0.011(3) -0.015(3)
C28 0.033(3) 0.033(3) 0.031(3) -0.009(2) -0.004(2) -0.004(2)
C37 0.054(5) 0.055(4) 0.085(5) -0.038(4) -0.038(4) 0.031(4)
C38 0.040(4) 0.069(5) 0.073(5) -0.040(4) -0.006(3) 0.009(3)
C24 0.034(4) 0.083(6) 0.083(6) -0.031(5) -0.003(4) 0.006(4)
Au1 0.03433(14) 0.03168(12) 0.03276(12) -0.01192(9) -0.00616(9) -0.00100(9)
Au2 0.02515(12) 0.02683(11) 0.02645(11) -0.00974(8) -0.00231(8) 0.00044(8)
N1 0.029(2) 0.029(2) 0.025(2) -0.0106(17) -0.0054(17) -0.0004(18)
N2 0.024(2) 0.0237(19) 0.028(2) -0.0115(16) -0.0043(16) 0.0029(16)
P1 0.0302(7) 0.0294(6) 0.0295(6) -0.0098(5) -0.0045(5) 0.0000(5)
Cl1 0.0421(8) 0.0340(6) 0.0403(7) -0.0140(5) 0.0031(6) -0.0094(6)

loop_
_atom_type_symbol
_atom_type_description
_atom_type_scat_dispersion_real
_atom_type_scat_dispersion_imag
_atom_type_scat_source
C C 0.0181 0.0091 'International Tables Vol C Tables 4.2.6.8 and 6.1.1.4'
H H 0.0000 0.0000 'International Tables Vol C Tables 4.2.6.8 and 6.1.1.4'
Au Au -4.4197 7.2980 'International Tables Vol C Tables 4.2.6.8 and 6.1.1.4'
N N 0.0311 0.0180 'International Tables Vol C Tables 4.2.6.8 and 6.1.1.4'
P P 0.2955 0.4335 'International Tables Vol C Tables 4.2.6.8 and 6.1.1.4'
Cl Cl 0.3639 0.7018 'International Tables Vol C Tables 4.2.6.8 and 6.1.1.4'

loop_
_geom_angle_atom_site_label_1
_geom_angle_atom_site_label_2
_geom_angle_atom_site_label_3
_geom_angle
C10 C11 H11A 109.5
C10 C11 H11B 109.5
H11A C11 H11B 109.5
C10 C11 H11C 109.5
H11A C11 H11C 109.5
H11B C11 H11C 109.5
C2 C1 N2 103.0(4)
C2 C1 Au1 134.5(4)
N2 C1 Au1 122.5(3)
C4 C5 C6 116.9(5)
C4 C5 C10 122.3(5)
C6 C5 C10 120.8(5)
C39 C34 C35 118.8(6)
C39 C34 P1 119.4(5)
C35 C34 P1 121.8(5)
C19 C20 C21 122.0(5)
C19 C20 H20 119.0
C21 C20 H20 119.0
C42 C43 C44 120.2(5)
C42 C43 H43 119.9
C44 C43 H43 119.9
C20 C21 C16 117.0(5)
C20 C21 C25 120.7(5)
C16 C21 C25 122.3(5)
C40 C45 C44 120.3(6)
C40 C45 H45 119.9
C44 C45 H45 119.9
C33 C32 C31 118.9(6)
C33 C32 H32 120.6
C31 C32 H32 120.6
C43 C42 C41 120.5(5)
C43 C42 H42 119.8
C41 C42 H42 119.8
C12 C10 C5 111.2(5)
C12 C10 C11 111.4(6)
C5 C10 C11 110.4(5)
C12 C10 H10 107.9
C5 C10 H10 107.9
C11 C10 H10 107.9
C18 C17 C16 117.2(5)
C18 C17 C22 120.1(5)
C16 C17 C22 122.7(5)
C36 C35 C34 120.6(6)
C36 C35 H35 119.7
C34 C35 H35 119.7
C17 C22 C23 110.4(5)
C17 C22 C24 111.5(5)
C23 C22 C24 111.6(6)
C17 C22 H22 107.7
C23 C22 H22 107.7
C24 C22 H22 107.7
C21 C25 C27 110.7(5)
C21 C25 C26 111.1(5)
C27 C25 C26 111.6(5)
C21 C25 H25 107.7
C27 C25 H25 107.7
C26 C25 H25 107.7
C45 C40 C41 119.1(5)
C45 C40 P1 118.9(4)
C41 C40 P1 122.0(4)
C7 C8 C9 120.9(5)
C7 C8 H8 119.5
C9 C8 H8 119.5
C43 C44 C45 120.1(6)
C43 C44 H44 120.0
C45 C44 H44 120.0
C20 C19 C18 119.8(5)
C20 C19 H19 120.1
C18 C19 H19 120.1
C1 C2 N1 109.3(4)
C1 C2 H2 125.4
N1 C2 H2 125.4
C8 C9 C4 116.8(5)
C8 C9 C13 120.2(5)
C4 C9 C13 123.0(5)
C13 C14 H14A 109.5
C13 C14 H14B 109.5
H14A C14 H14B 109.5
C13 C14 H14C 109.5
H14A C14 H14C 109.5
H14B C14 H14C 109.5
C7 C6 C5 121.1(6)
C7 C6 H6 119.5
C5 C6 H6 119.5
C32 C33 C28 121.2(6)
C32 C33 H33 119.4
C28 C33 H33 119.4
C17 C16 C21 123.0(5)
C17 C16 N2 119.3(4)
C21 C16 N2 117.7(4)
C42 C41 C40 119.8(5)
C42 C41 H41 120.1
C40 C41 H41 120.1
C9 C13 C15 111.2(5)
C9 C13 C14 110.9(5)
C15 C13 C14 111.3(5)
C9 C13 H13 107.8
C15 C13 H13 107.8
C14 C13 H13 107.8
C8 C7 C6 120.7(5)
C8 C7 H7 119.6
C6 C7 H7 119.6
C31 C30 C29 119.7(6)
C31 C30 H30 120.2
C29 C30 H30 120.2
C19 C18 C17 120.9(5)
C19 C18 H18 119.5
C17 C18 H18 119.5
C5 C4 C9 123.4(5)
C5 C4 N1 120.0(5)
C9 C4 N1 116.6(5)
C13 C15 H15A 109.5
C13 C15 H15B 109.5
H15A C15 H15B 109.5
C13 C15 H15C 109.5
H15A C15 H15C 109.5
H15B C15 H15C 109.5
C10 C12 H12A 109.5
C10 C12 H12B 109.5
H12A C12 H12B 109.5
C10 C12 H12C 109.5
H12A C12 H12C 109.5
H12B C12 H12C 109.5
C34 C39 C38 120.0(6)
C34 C39 H39 120.0
C38 C39 H39 120.0
C35 C36 C37 120.7(7)
C35 C36 H36 119.7
C37 C36 H36 119.7
C30 C29 C28 120.8(6)
C30 C29 H29 119.6
C28 C29 H29 119.6
C22 C23 H23A 109.5
C22 C23 H23B 109.5
H23A C23 H23B 109.5
C22 C23 H23C 109.5
H23A C23 H23C 109.5
H23B C23 H23C 109.5
N1 C3 N2 104.4(4)
N1 C3 Au2 124.3(4)
N2 C3 Au2 131.3(4)
C25 C27 H27A 109.5
C25 C27 H27B 109.5
H27A C27 H27B 109.5
C25 C27 H27C 109.5
H27A C27 H27C 109.5
H27B C27 H27C 109.5
C25 C26 H26A 109.5
C25 C26 H26B 109.5
H26A C26 H26B 109.5
C25 C26 H26C 109.5
H26A C26 H26C 109.5
H26B C26 H26C 109.5
C30 C31 C32 120.8(6)
C30 C31 H31 119.6
C32 C31 H31 119.6
C29 C28 C33 118.6(5)
C29 C28 P1 118.6(4)
C33 C28 P1 122.6(4)
C36 C37 C38 118.9(6)
C36 C37 H37 120.6
C38 C37 H37 120.6
C37 C38 C39 120.9(7)
C37 C38 H38 119.5
C39 C38 H38 119.5
C22 C24 H24A 109.5
C22 C24 H24B 109.5
H24A C24 H24B 109.5
C22 C24 H24C 109.5
H24A C24 H24C 109.5
H24B C24 H24C 109.5
C1 Au1 P1 175.13(15)
C3 Au2 Cl1 176.23(15)
C3 N1 C2 110.6(4)
C3 N1 C4 121.8(4)
C2 N1 C4 127.3(4)
C3 N2 C1 112.7(4)
C3 N2 C16 123.1(4)
C1 N2 C16 124.2(4)
C28 P1 C40 106.5(3)
C28 P1 C34 106.5(3)
C40 P1 C34 104.2(2)
C28 P1 Au1 117.50(18)
C40 P1 Au1 109.28(17)
C34 P1 Au1 111.90(18)

loop_
_geom_bond_atom_site_label_1
_geom_bond_atom_site_label_2
_geom_bond_distance
C11 C10 1.527(9)
C11 H11A 0.9600
C11 H11B 0.9600
C11 H11C 0.9600
C1 C2 1.362(7)
C1 N2 1.421(6)
C1 Au1 2.022(5)
C5 C4 1.392(8)
C5 C6 1.398(8)
C5 C10 1.524(8)
C34 C39 1.381(9)
C34 C35 1.387(8)
C34 P1 1.823(6)
C20 C19 1.365(9)
C20 C21 1.386(7)
C20 H20 0.9300
C43 C42 1.368(8)
C43 C44 1.369(9)
C43 H43 0.9300
C21 C16 1.398(7)
C21 C25 1.514(8)
C45 C40 1.378(8)
C45 C44 1.391(8)
C45 H45 0.9300
C32 C33 1.381(8)
C32 C31 1.393(9)
C32 H32 0.9300
C42 C41 1.384(8)
C42 H42 0.9300
C10 C12 1.515(9)
C10 H10 0.9800
C17 C18 1.393(8)
C17 C16 1.393(7)
C17 C22 1.515(8)
C35 C36 1.373(9)
C35 H35 0.9300
C22 C23 1.519(9)
C22 C24 1.524(10)
C22 H22 0.9800
C25 C27 1.526(8)
C25 C26 1.534(8)
C25 H25 0.9800
C40 C41 1.396(8)
C40 P1 1.818(5)
C8 C7 1.377(9)
C8 C9 1.397(7)
C8 H8 0.9300
C44 H44 0.9300
C19 C18 1.392(9)
C19 H19 0.9300
C2 N1 1.389(7)
C2 H2 0.9300
C9 C4 1.408(7)
C9 C13 1.505(8)
C14 C13 1.532(8)
C14 H14A 0.9600
C14 H14B 0.9600
C14 H14C 0.9600
C6 C7 1.380(9)
C6 H6 0.9300
C33 C28 1.402(8)
C33 H33 0.9300
C16 N2 1.455(6)
C41 H41 0.9300
C13 C15 1.528(8)
C13 H13 0.9800
C7 H7 0.9300
C30 C31 1.385(10)
C30 C29 1.385(9)
C30 H30 0.9300
C18 H18 0.9300
C4 N1 1.442(6)
C15 H15A 0.9600
C15 H15B 0.9600
C15 H15C 0.9600
C12 H12A 0.9600
C12 H12B 0.9600
C12 H12C 0.9600
C39 C38 1.381(9)
C39 H39 0.9300
C36 C37 1.373(11)
C36 H36 0.9300
C29 C28 1.388(8)
C29 H29 0.9300
C23 H23A 0.9600
C23 H23B 0.9600
C23 H23C 0.9600
C3 N1 1.351(6)
C3 N2 1.359(6)
C3 Au2 1.975(5)
C27 H27A 0.9600
C27 H27B 0.9600
C27 H27C 0.9600
C26 H26A 0.9600
C26 H26B 0.9600
C26 H26C 0.9600
C31 H31 0.9300
C28 P1 1.817(6)
C37 C38 1.379(11)
C37 H37 0.9300
C38 H38 0.9300
C24 H24A 0.9600
C24 H24B 0.9600
C24 H24C 0.9600
Au1 P1 2.2874(13)
Au2 Cl1 2.2846(13)

loop_
_geom_torsion_atom_site_label_1
_geom_torsion_atom_site_label_2
_geom_torsion_atom_site_label_3
_geom_torsion_atom_site_label_4
_geom_torsion
C19 C20 C21 C16 0.2(8)
C19 C20 C21 C25 -177.3(5)
C44 C43 C42 C41 -2.1(9)
C4 C5 C10 C12 117.2(6)
C6 C5 C10 C12 -62.6(7)
C4 C5 C10 C11 -118.6(6)
C6 C5 C10 C11 61.7(8)
C39 C34 C35 C36 -1.9(9)
P1 C34 C35 C36 -179.0(5)
C18 C17 C22 C23 -70.6(7)
C16 C17 C22 C23 109.4(6)
C18 C17 C22 C24 54.0(7)
C16 C17 C22 C24 -126.0(6)
C20 C21 C25 C27 67.8(7)
C16 C21 C25 C27 -109.5(6)
C20 C21 C25 C26 -56.7(7)
C16 C21 C25 C26 125.9(6)
C44 C45 C40 C41 -1.9(9)
C44 C45 C40 P1 177.5(5)
C42 C43 C44 C45 0.9(11)
C40 C45 C44 C43 1.1(11)
C21 C20 C19 C18 -2.0(9)
N2 C1 C2 N1 0.1(6)
Au1 C1 C2 N1 179.0(4)
C7 C8 C9 C4 -0.7(8)
C7 C8 C9 C13 179.9(5)
C4 C5 C6 C7 0.2(8)
C10 C5 C6 C7 179.9(5)
C31 C32 C33 C28 0.6(9)
C18 C17 C16 C21 -1.5(8)
C22 C17 C16 C21 178.4(5)
C18 C17 C16 N2 179.1(5)
C22 C17 C16 N2 -0.9(8)
C20 C21 C16 C17 1.6(8)
C25 C21 C16 C17 179.1(5)
C20 C21 C16 N2 -179.0(4)
C25 C21 C16 N2 -1.5(7)
C43 C42 C41 C40 1.2(9)
C45 C40 C41 C42 0.7(8)
P1 C40 C41 C42 -178.6(4)
C8 C9 C13 C15 66.0(7)
C4 C9 C13 C15 -113.3(6)
C8 C9 C13 C14 -58.4(7)
C4 C9 C13 C14 122.3(6)
C9 C8 C7 C6 -1.1(9)
C5 C6 C7 C8 1.4(9)
C20 C19 C18 C17 2.1(9)
C16 C17 C18 C19 -0.3(8)
C22 C17 C18 C19 179.7(5)
C6 C5 C4 C9 -2.1(8)
C10 C5 C4 C9 178.2(5)
C6 C5 C4 N1 174.8(5)
C10 C5 C4 N1 -5.0(7)
C8 C9 C4 C5 2.3(8)
C13 C9 C4 C5 -178.3(5)
C8 C9 C4 N1 -174.6(4)
C13 C9 C4 N1 4.8(7)
C35 C34 C39 C38 -0.9(9)
P1 C34 C39 C38 176.3(5)
C34 C35 C36 C37 3.1(10)
C31 C30 C29 C28 0.4(11)
C29 C30 C31 C32 0.8(11)
C33 C32 C31 C30 -1.4(10)
C30 C29 C28 C33 -1.2(9)
C30 C29 C28 P1 175.0(5)
C32 C33 C28 C29 0.6(9)
C32 C33 C28 P1 -175.3(5)
C35 C36 C37 C38 -1.6(11)
C36 C37 C38 C39 -1.2(11)
C34 C39 C38 C37 2.4(11)
C2 C1 Au1 P1 -154.8(14)
N2 C1 Au1 P1 24(2)
N1 C3 Au2 Cl1 4(3)
N2 C3 Au2 Cl1 -176.1(18)
N2 C3 N1 C2 0.4(5)
Au2 C3 N1 C2 179.9(4)
N2 C3 N1 C4 -174.2(4)
Au2 C3 N1 C4 5.3(7)
C1 C2 N1 C3 -0.3(6)
C1 C2 N1 C4 173.9(5)
C5 C4 N1 C3 -87.0(6)
C9 C4 N1 C3 90.1(6)
C5 C4 N1 C2 99.4(6)
C9 C4 N1 C2 -83.6(6)
N1 C3 N2 C1 -0.3(5)
Au2 C3 N2 C1 -179.8(4)
N1 C3 N2 C16 -179.0(4)
Au2 C3 N2 C16 1.5(7)
C2 C1 N2 C3 0.1(6)
Au1 C1 N2 C3 -179.0(3)
C2 C1 N2 C16 178.8(4)
Au1 C1 N2 C16 -0.3(7)
C17 C16 N2 C3 -86.0(6)
C21 C16 N2 C3 94.6(6)
C17 C16 N2 C1 95.4(6)
C21 C16 N2 C1 -84.0(6)
C29 C28 P1 C40 -102.5(5)
C33 C28 P1 C40 73.4(5)
C29 C28 P1 C34 146.7(5)
C33 C28 P1 C34 -37.4(5)
C29 C28 P1 Au1 20.3(6)
C33 C28 P1 Au1 -163.7(4)
C45 C40 P1 C28 147.9(5)
C41 C40 P1 C28 -32.7(5)
C45 C40 P1 C34 -99.7(5)
C41 C40 P1 C34 79.7(5)
C45 C40 P1 Au1 20.1(5)
C41 C40 P1 Au1 -160.6(4)
C39 C34 P1 C28 150.4(5)
C35 C34 P1 C28 -32.5(5)
C39 C34 P1 C40 38.1(5)
C35 C34 P1 C40 -144.8(5)
C39 C34 P1 Au1 -79.9(5)
C35 C34 P1 Au1 97.2(5)
C1 Au1 P1 C28 -160.3(18)
C1 Au1 P1 C40 -38.9(18)
C1 Au1 P1 C34 76.0(18)
